data_2215392
loop_
_publ_author_name
'Klap\"otke, Thomas M.'
'Krumm, Burkhard'
'Scherr, Matthias'

_publ_section_title
;
 Bis{bis[2-(dimethylaminomethyl)phenyl]hydroxytelluronium}
 hexafluorosilicate chloroform tetrasolvate
;
_journal_coeditor_code BT2520
_journal_issue 10
_journal_name_full 'Acta Crystallographica Section E'
_journal_page_first o4189
_journal_page_last o4189
_journal_paper_doi 10.1107/S1600536807047253
_journal_volume 63
_journal_year 2007
_chemical_formula_iupac '2C18 H25 N2 O Te + , F6 Si 2- , 4C H Cl3'
_chemical_formula_moiety '2C18 H25 N2 O Te + , F6 Si 2- , 4C H Cl3'
_chemical_formula_sum 'C40 H54 Cl12 F6 N4 O2 Si Te2'
_chemical_formula_weight 1445.56
_chemical_name_systematic
;
Bis{bis[2-(dimethylaminomethyl)phenyl]hydroxytelluronium} hexafluorosilicate
chloroform tetrasolvate
;
_space_group_IT_number 14
_symmetry_cell_setting monoclinic
_symmetry_space_group_name_Hall '-P 2ybc'
_symmetry_space_group_name_H-M 'P 1 21/c 1'
_atom_sites_solution_hydrogens geom
_atom_sites_solution_primary direct
_atom_sites_solution_secondary difmap
_audit_block_code (N,N)2TeOH_SiF6_CHCl3_cx259_Scherr
_audit_creation_method 'form98_non/compatible with shelxl97-2'
_cell_angle_alpha 90.0
_cell_angle_beta 112.310(3)
_cell_angle_gamma 90.0
_cell_formula_units_Z 2
_cell_length_a 9.3260(2)
_cell_length_b 26.7485(5)
_cell_length_c 12.1579(3)
_cell_measurement_reflns_used 10976
_cell_measurement_temperature 100(2)
_cell_measurement_theta_max 29.9998
_cell_measurement_theta_min 3.7896
_cell_volume 2805.84(12)
_computing_cell_refinement 'CrysAlis RED (Oxford Diffraction, 2006)'
_computing_data_collection 'CrysAlis CCD (Oxford Diffraction, 2006)'
_computing_data_reduction 'CrysAlis RED (Oxford Diffraction, 2006)'
_computing_molecular_graphics 'DIAMOND (Brandenburg, 1996)'
_computing_publication_material 'SHELXL97 (Sheldrick, 1997)'
_computing_structure_refinement 'SHELXL97 (Sheldrick, 1997)'
_computing_structure_solution 'SIR97 (Altomare <i>et al.</i>,  1999)'
_diffrn_ambient_temperature 100(2)
_diffrn_detector_area_resol_mean 15.9809
_diffrn_measured_fraction_theta_full 0.9962
_diffrn_measured_fraction_theta_max 0.9962
_diffrn_measurement_device_type 'Oxford Xcalibur3 CCD area-detector'
_diffrn_measurement_method \w
_diffrn_radiation_monochromator graphite
_diffrn_radiation_source 'fine-focus sealed tube'
_diffrn_radiation_type MoK\a
_diffrn_radiation_wavelength 0.71073
_diffrn_reflns_av_R_equivalents 0.0202
_diffrn_reflns_av_sigmaI/netI 0.0249
_diffrn_reflns_limit_h_max 11
_diffrn_reflns_limit_h_min -11
_diffrn_reflns_limit_k_max 32
_diffrn_reflns_limit_k_min -32
_diffrn_reflns_limit_l_max 14
_diffrn_reflns_limit_l_min -15
_diffrn_reflns_number 12419
_diffrn_reflns_theta_full 26.00
_diffrn_reflns_theta_max 26.00
_diffrn_reflns_theta_min 3.80
_exptl_absorpt_coefficient_mu 1.690
_exptl_absorpt_correction_T_max 0.76000
_exptl_absorpt_correction_T_min 0.68222
_exptl_absorpt_correction_type multi-scan
_exptl_absorpt_process_details
;
(CrysAlis RED; Oxford Diffraction, 2006)
;
_exptl_crystal_colour colourless
_exptl_crystal_density_diffrn 1.71107(9)
_exptl_crystal_density_method 'not measured'
_exptl_crystal_description block
_exptl_crystal_F_000 1428
_exptl_crystal_size_max 0.27
_exptl_crystal_size_mid 0.17
_exptl_crystal_size_min 0.16
_refine_diff_density_max 0.698
_refine_diff_density_min -0.468
_refine_ls_extinction_method none
_refine_ls_goodness_of_fit_ref 1.035
_refine_ls_hydrogen_treatment mixed
_refine_ls_matrix_type full
_refine_ls_number_parameters 316
_refine_ls_number_reflns 5303
_refine_ls_number_restraints 0
_refine_ls_restrained_S_all 1.035
_refine_ls_R_factor_all 0.0290
_refine_ls_R_factor_gt 0.0223
_refine_ls_shift/su_max 0.002
_refine_ls_shift/su_mean 0.000
_refine_ls_structure_factor_coef Fsqd
_refine_ls_weighting_details 'calc w = 1/[\s^2^(Fo^2^)+(0.0248P)^2^+1.7973P] where P=(Fo^2^+2Fc^2^)/3'
_refine_ls_weighting_scheme calc
_refine_ls_wR_factor_gt 0.0505
_refine_ls_wR_factor_ref 0.0533
_reflns_number_gt 4543
_reflns_number_total 5303
_reflns_threshold_expression I>2\s(I)
_cod_data_source_file bt2520.cif
_cod_data_source_block I
_cod_original_sg_symbol_H-M 'P 21/c'
_cod_original_formula_sum 'C40 H54 Cl12 F6 N4 O2 Si1 Te2'
_cod_database_code 2215392

loop_
_symmetry_equiv_pos_as_xyz
'x, y, z'
'-x, y+1/2, -z+1/2'
'-x, -y, -z'
'x, -y-1/2, z-1/2'

loop_
_atom_site_type_symbol
_atom_site_label
_atom_site_fract_x
_atom_site_fract_y
_atom_site_fract_z
_atom_site_U_iso_or_equiv
_atom_site_adp_type
_atom_site_calc_flag
_atom_site_refinement_flags
_atom_site_occupancy
Te Te1 0.657332(16) 0.106265(5) 0.882461(12) 0.01500(5) Uani d . 1
N N2 0.3736(2) 0.08058(7) 0.82241(16) 0.0177(4) Uani d . 1
N N1 0.7151(2) 0.13877(7) 0.69141(17) 0.0211(4) Uani d . 1
C C14 0.4448(3) 0.08912(9) 1.1451(2) 0.0234(5) Uani d . 1
H H14 0.3442 0.0823 1.1437 0.028 Uiso calc R 1
O O1 0.86846(18) 0.13175(6) 0.96468(14) 0.0206(3) Uani d D 1
C C16 0.3275(3) 0.09072(9) 0.9225(2) 0.0210(5) Uani d . 1
H H16A 0.2564 0.0641 0.9270 0.025 Uiso calc R 1
H H16B 0.2706 0.1229 0.9088 0.025 Uiso calc R 1
C C13 0.5689(3) 0.09495(9) 1.2530(2) 0.0256(5) Uani d . 1
H H13 0.5528 0.0921 1.3251 0.031 Uiso calc R 1
C C1 0.5838(2) 0.18220(8) 0.84948(19) 0.0161(4) Uani d . 1
C C9 0.5761(3) 0.12922(10) 0.5851(2) 0.0281(6) Uani d . 1
H H9A 0.5643 0.0931 0.5704 0.042 Uiso calc R 1
H H9B 0.5858 0.1459 0.5168 0.042 Uiso calc R 1
H H9C 0.4847 0.1422 0.5967 0.042 Uiso calc R 1
C C6 0.6282(3) 0.21139(9) 0.7725(2) 0.0199(5) Uani d . 1
C C18 0.2607(3) 0.10074(10) 0.7101(2) 0.0278(6) Uani d . 1
H H18A 0.2953 0.0933 0.6455 0.042 Uiso calc R 1
H H18B 0.2526 0.1370 0.7171 0.042 Uiso calc R 1
H H18C 0.1588 0.0854 0.6927 0.042 Uiso calc R 1
C C17 0.3917(3) 0.02619(9) 0.8115(2) 0.0274(6) Uani d . 1
H H17A 0.4229 0.0196 0.7448 0.041 Uiso calc R 1
H H17B 0.2927 0.0094 0.7974 0.041 Uiso calc R 1
H H17C 0.4716 0.0134 0.8851 0.041 Uiso calc R 1
C C7 0.7367(3) 0.19189(9) 0.7170(2) 0.0221(5) Uani d . 1
H H7A 0.7180 0.2103 0.6423 0.026 Uiso calc R 1
H H7B 0.8455 0.1981 0.7718 0.026 Uiso calc R 1
C C10 0.6168(3) 0.10249(8) 1.0427(2) 0.0166(4) Uani d . 1
C C4 0.4903(3) 0.28133(9) 0.8102(2) 0.0283(6) Uani d . 1
H H4 0.4561 0.3150 0.7949 0.034 Uiso calc R 1
C C5 0.5788(3) 0.26103(9) 0.7539(2) 0.0267(5) Uani d . 1
H H5 0.6070 0.2812 0.7012 0.032 Uiso calc R 1
C C12 0.7166(3) 0.10490(9) 1.2563(2) 0.0255(5) Uani d . 1
H H12 0.8009 0.1095 1.3305 0.031 Uiso calc R 1
C C8 0.8526(3) 0.11594(10) 0.6818(3) 0.0317(6) Uani d . 1
H H8A 0.8338 0.0802 0.6648 0.048 Uiso calc R 1
H H8B 0.9423 0.1203 0.7569 0.048 Uiso calc R 1
H H8C 0.8736 0.1320 0.6174 0.048 Uiso calc R 1
C C11 0.7411(3) 0.10819(9) 1.1516(2) 0.0222(5) Uani d . 1
H H11 0.8426 0.1143 1.1540 0.027 Uiso calc R 1
C C15 0.4664(3) 0.09319(8) 1.0388(2) 0.0179(5) Uani d . 1
C C2 0.4969(3) 0.20344(8) 0.9081(2) 0.0201(5) Uani d . 1
H H2 0.4690 0.1838 0.9617 0.024 Uiso calc R 1
C C3 0.4509(3) 0.25304(9) 0.8888(2) 0.0253(5) Uani d . 1
H H3 0.3924 0.2675 0.9295 0.030 Uiso calc R 1
Si Si1 1.0000 0.0000 1.0000 0.01539(18) Uani d S 1
F F1 1.07064(15) 0.05684(5) 1.06107(11) 0.0210(3) Uani d . 1
F F2 1.17733(16) -0.01661(5) 1.00741(14) 0.0320(3) Uani d . 1
F F3 1.04137(18) -0.02414(5) 1.13490(12) 0.0310(3) Uani d . 1
Cl Cl4 0.97905(14) 0.29009(3) 0.96386(8) 0.0668(3) Uani d . 1
Cl Cl6 1.18389(9) 0.20509(4) 1.02213(8) 0.0558(2) Uani d . 1
C C20 1.0230(3) 0.23273(10) 1.0382(2) 0.0285(6) Uani d . 1
H H20 0.9316 0.2100 1.0020 0.034 Uiso calc R 1
Cl Cl2 0.18542(8) 0.11551(2) 0.34050(7) 0.03729(16) Uani d . 1
Cl Cl3 0.34958(8) 0.02133(3) 0.38681(7) 0.03718(16) Uani d . 1
Cl Cl5 1.05725(9) 0.24076(3) 1.18901(6) 0.0486(2) Uani d . 1
Cl Cl1 0.05482(9) 0.02905(3) 0.40971(7) 0.04611(19) Uani d . 1
C C19 0.1657(3) 0.05000(9) 0.3308(2) 0.0237(5) Uani d . 1
H H19 0.1112 0.0405 0.2453 0.028 Uiso calc R 1
H H1 0.930(3) 0.1078(7) 0.992(2) 0.031(8) Uiso d D 1

loop_
_atom_site_aniso_label
_atom_site_aniso_U_11
_atom_site_aniso_U_22
_atom_site_aniso_U_33
_atom_site_aniso_U_12
_atom_site_aniso_U_13
_atom_site_aniso_U_23
Te1 0.01481(8) 0.01247(8) 0.01868(8) 0.00000(6) 0.00752(6) 0.00070(6)
N2 0.0176(10) 0.0158(10) 0.0204(9) -0.0004(8) 0.0082(8) -0.0016(8)
N1 0.0251(11) 0.0199(10) 0.0217(10) 0.0011(8) 0.0129(9) 0.0021(8)
C14 0.0322(14) 0.0148(11) 0.0296(13) 0.0004(10) 0.0191(11) 0.0003(10)
O1 0.0148(8) 0.0165(8) 0.0285(9) 0.0005(7) 0.0062(7) 0.0028(7)
C16 0.0189(12) 0.0194(12) 0.0273(12) -0.0010(9) 0.0119(10) -0.0011(10)
C13 0.0403(15) 0.0192(12) 0.0217(12) 0.0033(11) 0.0168(11) -0.0011(10)
C1 0.0150(11) 0.0133(11) 0.0171(11) 0.0000(8) 0.0030(9) 0.0010(9)
C9 0.0355(15) 0.0259(13) 0.0232(12) -0.0027(11) 0.0117(11) -0.0026(11)
C6 0.0198(12) 0.0191(11) 0.0175(11) -0.0037(9) 0.0036(9) 0.0008(9)
C18 0.0191(12) 0.0390(15) 0.0220(12) -0.0011(11) 0.0044(10) 0.0006(11)
C17 0.0305(14) 0.0168(12) 0.0392(15) -0.0064(10) 0.0182(12) -0.0068(11)
C7 0.0261(13) 0.0193(12) 0.0223(12) -0.0038(10) 0.0110(10) 0.0028(10)
C10 0.0216(11) 0.0107(10) 0.0199(11) 0.0028(9) 0.0105(9) 0.0019(9)
C4 0.0368(15) 0.0127(11) 0.0327(14) 0.0026(10) 0.0105(12) 0.0019(10)
C5 0.0353(14) 0.0175(12) 0.0255(12) -0.0035(11) 0.0098(11) 0.0053(10)
C12 0.0358(14) 0.0199(12) 0.0179(11) 0.0015(11) 0.0073(11) -0.0021(10)
C8 0.0366(15) 0.0326(15) 0.0355(15) 0.0094(12) 0.0246(13) 0.0085(12)
C11 0.0223(12) 0.0179(12) 0.0251(12) 0.0018(10) 0.0078(10) -0.0002(10)
C15 0.0223(12) 0.0099(10) 0.0230(12) 0.0005(9) 0.0106(10) 0.0003(9)
C2 0.0199(12) 0.0167(11) 0.0236(12) -0.0004(9) 0.0082(10) 0.0021(9)
C3 0.0291(14) 0.0165(12) 0.0303(13) 0.0017(10) 0.0115(11) -0.0026(10)
Si1 0.0146(4) 0.0148(4) 0.0151(4) 0.0008(3) 0.0038(3) 0.0011(3)
F1 0.0208(7) 0.0178(7) 0.0202(7) 0.0000(5) 0.0032(6) 0.0005(5)
F2 0.0208(8) 0.0208(7) 0.0573(10) 0.0026(6) 0.0183(7) 0.0015(7)
F3 0.0509(10) 0.0212(7) 0.0166(7) -0.0042(7) 0.0084(7) 0.0035(6)
Cl4 0.1229(9) 0.0308(4) 0.0442(5) 0.0042(5) 0.0295(5) 0.0048(3)
Cl6 0.0359(4) 0.0773(6) 0.0648(5) -0.0022(4) 0.0311(4) -0.0307(5)
C20 0.0310(14) 0.0265(13) 0.0319(14) -0.0031(11) 0.0165(12) -0.0046(11)
Cl2 0.0358(4) 0.0240(3) 0.0439(4) -0.0009(3) 0.0063(3) -0.0025(3)
Cl3 0.0264(3) 0.0305(3) 0.0503(4) 0.0026(3) 0.0101(3) 0.0028(3)
Cl5 0.0502(5) 0.0688(5) 0.0305(4) 0.0299(4) 0.0197(3) 0.0049(4)
Cl1 0.0460(4) 0.0547(5) 0.0493(4) -0.0008(4) 0.0312(4) 0.0102(4)
C19 0.0254(13) 0.0230(13) 0.0216(12) -0.0005(10) 0.0077(10) 0.0011(10)

loop_
_atom_type_symbol
_atom_type_description
_atom_type_scat_dispersion_real
_atom_type_scat_dispersion_imag
_atom_type_scat_source
C C 0.0030 0.0020 'International Tables Vol C Tables 4.2.6.8 and 6.1.1.4'
F F 0.0170 0.0100 'International Tables Vol C Tables 4.2.6.8 and 6.1.1.4'
N N 0.0060 0.0030 'International Tables Vol C Tables 4.2.6.8 and 6.1.1.4'
Te Te -0.5310 1.6750 'International Tables Vol C Tables 4.2.6.8 and 6.1.1.4'
O O 0.0106 0.0060 'International Tables Vol C Tables 4.2.6.8 and 6.1.1.4'
Si Si 0.0817 0.0704 'International Tables Vol C Tables 4.2.6.8 and 6.1.1.4'
Cl Cl 0.1484 0.1585 'International Tables Vol C Tables 4.2.6.8 and 6.1.1.4'
H H 0.0000 0.0000 'International Tables Vol C Tables 4.2.6.8 and 6.1.1.4'

loop_
_geom_angle_atom_site_label_1
_geom_angle_atom_site_label_2
_geom_angle_atom_site_label_3
_geom_angle_site_symmetry_1
_geom_angle_site_symmetry_3
_geom_angle
O1 Te1 C10 . . 92.46(9)
O1 Te1 C1 . . 87.35(7)
C10 Te1 C1 . . 93.44(8)
O1 Te1 N2 . . 165.62(6)
C10 Te1 N2 . . 73.97(8)
C1 Te1 N2 . . 88.75(7)
O1 Te1 N2 . . 165.62(6)
C10 Te1 N2 . . 73.97(8)
C1 Te1 N2 . . 88.75(7)
O1 Te1 N1 . . 80.68(6)
C10 Te1 N1 . . 163.99(7)
C1 Te1 N1 . . 71.86(7)
N1 Te1 N2 . . 111.17(6)
C16 N2 C18 . . 111.85(18)
C16 N2 C17 . . 109.71(18)
C18 N2 C17 . . 110.1(2)
C16 N2 Te1 . . 108.18(14)
C18 N2 Te1 . . 117.65(15)
C17 N2 Te1 . . 98.58(14)
C7 N1 C9 . . 111.36(19)
C7 N1 C8 . . 111.8(2)
C9 N1 C8 . . 111.2(2)
C13 C14 C15 . . 120.5(2)
C13 C14 H14 . . 119.7
C15 C14 H14 . . 119.7
Te1 O1 H1 . . 110(2)
N2 C16 C15 . . 111.64(18)
N2 C16 H16A . . 109.3
C15 C16 H16A . . 109.3
N2 C16 H16B . . 109.3
C15 C16 H16B . . 109.3
H16A C16 H16B . . 108.0
C14 C13 C12 . . 120.7(2)
C14 C13 H13 . . 119.9
C12 C13 H13 . . 119.9
C2 C1 C6 . . 119.9(2)
C2 C1 Te1 . . 120.04(16)
C6 C1 Te1 . . 120.04(16)
N1 C9 H9A . . 109.5
N1 C9 H9B . . 109.5
H9A C9 H9B . . 109.5
N1 C9 H9C . . 109.5
H9A C9 H9C . . 109.5
H9B C9 H9C . . 109.5
C5 C6 C1 . . 118.4(2)
C5 C6 C7 . . 119.5(2)
C1 C6 C7 . . 122.0(2)
N2 C18 H18A . . 109.5
N2 C18 H18B . . 109.5
H18A C18 H18B . . 109.5
N2 C18 H18C . . 109.5
H18A C18 H18C . . 109.5
H18B C18 H18C . . 109.5
N2 C17 H17A . . 109.5
N2 C17 H17B . . 109.5
H17A C17 H17B . . 109.5
N2 C17 H17C . . 109.5
H17A C17 H17C . . 109.5
H17B C17 H17C . . 109.5
N1 C7 C6 . . 111.86(19)
N1 C7 H7A . . 109.2
C6 C7 H7A . . 109.2
N1 C7 H7B . . 109.2
C6 C7 H7B . . 109.2
H7A C7 H7B . . 107.9
C11 C10 C15 . . 120.6(2)
C11 C10 Te1 . . 119.44(17)
C15 C10 Te1 . . 119.99(17)
C5 C4 C3 . . 120.0(2)
C5 C4 H4 . . 119.9
C3 C4 H4 . . 119.9
C4 C5 C6 . . 121.3(2)
C4 C5 H5 . . 119.3
C6 C5 H5 . . 119.3
C11 C12 C13 . . 119.7(2)
C11 C12 H12 . . 120.0
C13 C12 H12 . . 120.0
N1 C8 H8A . . 109.5
N1 C8 H8B . . 109.5
H8A C8 H8B . . 109.5
N1 C8 H8C . . 109.5
H8A C8 H8C . . 109.5
H8B C8 H8C . . 109.5
C12 C11 C10 . . 119.9(2)
C12 C11 H11 . . 120.0
C10 C11 H11 . . 120.0
C14 C15 C10 . . 118.6(2)
C14 C15 C16 . . 119.5(2)
C10 C15 C16 . . 121.9(2)
C3 C2 C1 . . 120.4(2)
C3 C2 H2 . . 119.8
C1 C2 H2 . . 119.8
C4 C3 C2 . . 119.7(2)
C4 C3 H3 . . 120.1
C2 C3 H3 . . 120.1
F3 Si1 F3 3_757 . 180.0
F3 Si1 F2 3_757 . 90.61(8)
F3 Si1 F2 . . 89.39(8)
F3 Si1 F2 3_757 3_757 89.39(8)
F3 Si1 F2 . 3_757 90.61(8)
F2 Si1 F2 . 3_757 180.0
F3 Si1 F1 3_757 3_757 90.58(6)
F3 Si1 F1 . 3_757 89.42(6)
F2 Si1 F1 . 3_757 89.85(7)
F2 Si1 F1 3_757 3_757 90.16(7)
F3 Si1 F1 3_757 . 89.42(6)
F3 Si1 F1 . . 90.58(6)
F2 Si1 F1 . . 90.16(7)
F2 Si1 F1 3_757 . 89.85(7)
F1 Si1 F1 3_757 . 180.00(4)
Cl4 C20 Cl6 . . 110.85(16)
Cl4 C20 Cl5 . . 110.32(14)
Cl6 C20 Cl5 . . 110.22(14)
Cl4 C20 H20 . . 108.4
Cl6 C20 H20 . . 108.4
Cl5 C20 H20 . . 108.4
Cl1 C19 Cl3 . . 109.93(13)
Cl1 C19 Cl2 . . 110.45(13)
Cl3 C19 Cl2 . . 110.30(13)
Cl1 C19 H19 . . 108.7
Cl3 C19 H19 . . 108.7
Cl2 C19 H19 . . 108.7

loop_
_geom_bond_atom_site_label_1
_geom_bond_atom_site_label_2
_geom_bond_site_symmetry_2
_geom_bond_distance
Te1 O1 . 1.9612(17)
Te1 C10 . 2.123(2)
Te1 C1 . 2.132(2)
Te1 N2 . 2.557(2)
Te1 N1 . 2.719(3)
N2 C16 . 1.462(3)
N2 C18 . 1.474(3)
N2 C17 . 1.477(3)
N1 C7 . 1.452(3)
N1 C9 . 1.464(3)
N1 C8 . 1.465(3)
C14 C13 . 1.390(3)
C14 C15 . 1.386(3)
C14 H14 . 0.9500
O1 H1 . 0.84(2)
C16 C15 . 1.514(3)
C16 H16A . 0.9900
C16 H16B . 0.9900
C13 C12 . 1.388(4)
C13 H13 . 0.9500
C1 C2 . 1.388(3)
C1 C6 . 1.397(3)
C9 H9A . 0.9800
C9 H9B . 0.9800
C9 H9C . 0.9800
C6 C5 . 1.395(3)
C6 C7 . 1.511(3)
C18 H18A . 0.9800
C18 H18B . 0.9800
C18 H18C . 0.9800
C17 H17A . 0.9800
C17 H17B . 0.9800
C17 H17C . 0.9800
C7 H7A . 0.9900
C7 H7B . 0.9900
C10 C11 . 1.398(3)
C10 C15 . 1.407(3)
C4 C5 . 1.373(4)
C4 C3 . 1.378(3)
C4 H4 . 0.9500
C5 H5 . 0.9500
C12 C11 . 1.379(3)
C12 H12 . 0.9500
C8 H8A . 0.9800
C8 H8B . 0.9800
C8 H8C . 0.9800
C11 H11 . 0.9500
C2 C3 . 1.386(3)
C2 H2 . 0.9500
C3 H3 . 0.9500
Si1 F3 3_757 1.6659(14)
Si1 F3 . 1.6659(14)
Si1 F2 . 1.6808(13)
Si1 F2 3_757 1.6808(13)
Si1 F1 3_757 1.7091(13)
Si1 F1 . 1.7091(13)
Cl4 C20 . 1.748(3)
Cl6 C20 . 1.750(3)
C20 Cl5 . 1.751(2)
C20 H20 . 1.0000
Cl2 C19 . 1.761(2)
Cl3 C19 . 1.762(3)
Cl1 C19 . 1.748(3)
C19 H19 . 1.0000

loop_
_geom_hbond_atom_site_label_D
_geom_hbond_atom_site_label_H
_geom_hbond_atom_site_label_A
_geom_hbond_distance_DH
_geom_hbond_distance_HA
_geom_hbond_distance_DA
_geom_hbond_angle_DHA
O1 H1 F1 0.84(2) 1.86(2) 2.696(2) 177(3)

loop_
_geom_torsion_atom_site_label_1
_geom_torsion_atom_site_label_2
_geom_torsion_atom_site_label_3
_geom_torsion_atom_site_label_4
_geom_torsion
O1 Te1 N2 C16 -4.3(3)
C10 Te1 N2 C16 15.43(14)
C1 Te1 N2 C16 -78.50(14)
O1 Te1 N2 C18 123.6(3)
C10 Te1 N2 C18 143.28(17)
C1 Te1 N2 C18 49.36(17)
O1 Te1 N2 C17 -118.5(3)
C10 Te1 N2 C17 -98.76(15)
C1 Te1 N2 C17 167.31(15)
C18 N2 C16 C15 -153.0(2)
C17 N2 C16 C15 84.5(2)
Te1 N2 C16 C15 -22.1(2)
C15 C14 C13 C12 -0.1(4)
O1 Te1 C1 C2 -109.56(18)
C10 Te1 C1 C2 -17.04(18)
N2 Te1 C1 C2 56.51(18)
O1 Te1 C1 C6 67.85(18)
C10 Te1 C1 C6 160.37(18)
N2 Te1 C1 C6 -126.08(18)
C2 C1 C6 C5 -2.1(3)
Te1 C1 C6 C5 -179.50(17)
C2 C1 C6 C7 173.3(2)
Te1 C1 C6 C7 -4.1(3)
C9 N1 C7 C6 76.6(2)
C8 N1 C7 C6 -158.1(2)
C5 C6 C7 N1 -150.6(2)
C1 C6 C7 N1 34.1(3)
O1 Te1 C10 C11 -11.54(18)
C1 Te1 C10 C11 -98.90(18)
N2 Te1 C10 C11 173.30(19)
O1 Te1 C10 C15 169.89(17)
C1 Te1 C10 C15 82.53(18)
N2 Te1 C10 C15 -5.27(16)
C3 C4 C5 C6 1.3(4)
C1 C6 C5 C4 0.7(4)
C7 C6 C5 C4 -174.8(2)
C14 C13 C12 C11 -1.1(4)
C13 C12 C11 C10 1.3(3)
C15 C10 C11 C12 -0.2(3)
Te1 C10 C11 C12 -178.82(17)
C13 C14 C15 C10 1.1(3)
C13 C14 C15 C16 -175.2(2)
C11 C10 C15 C14 -0.9(3)
Te1 C10 C15 C14 177.65(16)
C11 C10 C15 C16 175.3(2)
Te1 C10 C15 C16 -6.1(3)
N2 C16 C15 C14 -162.94(19)
N2 C16 C15 C10 20.9(3)
C6 C1 C2 C3 1.5(3)
Te1 C1 C2 C3 178.88(18)
C5 C4 C3 C2 -2.0(4)
C1 C2 C3 C4 0.6(4)
